data_7132527
loop_
_publ_author_name
'Zhang, Congcong'
'Chen, Qinhao'
'Qin, Yunlong'
'Bu, Zhanwei'
'Wang, Qilin'

_publ_section_title
;
 Solvent-controlled halohydroxylation or C3-C2 coupling of pyridinium
 salts through an interrupted dearomative reduction.
;
_journal_issue 8
_journal_name_full 'Chemical communications (Cambridge, England)'
_journal_page_first 992
_journal_page_last 995
_journal_paper_doi 10.1039/d3cc05212e
_journal_volume 60
_journal_year 2024
_chemical_formula_moiety 'C13 H13 Br N2 O3'
_chemical_formula_sum 'C13 H13 Br N2 O3'
_chemical_formula_weight 325.16
_space_group_crystal_system monoclinic
_space_group_IT_number 14
_space_group_name_Hall '-P 2ybc'
_space_group_name_H-M_alt 'P 1 21/c 1'
_atom_sites_solution_hydrogens geom
_atom_sites_solution_primary dual
_audit_creation_date 2023-04-06
_audit_creation_method
;
Olex2 1.5-beta
(compiled 2022.04.07 svn.rca3783a0 for OlexSys, GUI svn.r6439)
;
_audit_update_record
;
2023-10-04 deposited with the CCDC.	2023-12-21 downloaded from the CCDC.
;
_cell_angle_alpha 90
_cell_angle_beta 111.417(3)
_cell_angle_gamma 90
_cell_formula_units_Z 4
_cell_length_a 10.5757(3)
_cell_length_b 12.8565(3)
_cell_length_c 10.0965(3)
_cell_measurement_reflns_used 3966
_cell_measurement_temperature 150.00(10)
_cell_measurement_theta_max 73.3930
_cell_measurement_theta_min 4.4810
_cell_volume 1277.99(7)
_computing_cell_refinement 'CrysAlisPro 1.171.38.43f (Rigaku OD, 2015)'
_computing_data_collection 'CrysAlisPro 1.171.38.43f (Rigaku OD, 2015)'
_computing_data_reduction 'CrysAlisPro 1.171.38.43f (Rigaku OD, 2015)'
_computing_molecular_graphics 'Olex2 1.5-beta (Dolomanov et al., 2009)'
_computing_publication_material 'Olex2 1.5-beta (Dolomanov et al., 2009)'
_computing_structure_refinement 'SHELXL 2018/3 (Sheldrick, 2015)'
_computing_structure_solution 'SHELXT 2018/2 (Sheldrick, 2018)'
_diffrn_ambient_environment N~2~
_diffrn_ambient_temperature 150.00(10)
_diffrn_detector 'CCD plate'
_diffrn_detector_area_resol_mean 5.2684
_diffrn_detector_type AtlasS2
_diffrn_measured_fraction_theta_full 0.996
_diffrn_measured_fraction_theta_max 0.966
_diffrn_measurement_details
;
List of Runs (angles in degrees, time in seconds):

  # Type    Start    End  Width  t~exp~   \w     \q     \k     \f   Frames
#--------------------------------------------------------------------------
  1  \w    -91.00 -19.00   1.00    1.00    --  -40.92 -37.00-150.00   72
  2  \w    -91.00  -9.00   1.00    1.00    --  -40.92 -77.00 -30.00   82
  3  \w     59.00  97.00   1.00    1.00    --   40.92-125.00-180.00   38
  4  \w     32.00 102.00   1.00    1.00    --  107.58 -94.00-180.00   70
  5  \w     32.00 118.00   1.00    1.00    --  107.58 -30.00-180.00   86
  6  \w     32.00 136.00   1.00    1.00    --  107.58 -30.00 -90.00  104
  7  \w     34.00  64.00   1.00    1.00    --  107.58 -77.00 120.00   30
  8  \w     30.00 105.00   1.00    1.00    --  107.58 -94.00  90.00   75
  9  \w    106.00 135.00   1.00    1.00    --  107.58 -77.00 120.00   29
 10  \w    123.00 148.00   1.00    1.00    --  107.58 125.00  30.00   25
 11  \w   -112.00 -74.00   1.00    1.00    --  -40.92-151.00 -61.00   38
;
_diffrn_measurement_device 'four-circle diffractometer'
_diffrn_measurement_device_type 'SuperNova, Dual, Cu at zero, AtlasS2'
_diffrn_measurement_method '\w scans'
_diffrn_orient_matrix_type 'CrysAlisPro convention (1999,Acta A55,543-557)'
_diffrn_orient_matrix_UB_11 0.0593370000
_diffrn_orient_matrix_UB_12 0.0923629000
_diffrn_orient_matrix_UB_13 0.1006372000
_diffrn_orient_matrix_UB_21 0.0915422000
_diffrn_orient_matrix_UB_22 -0.0752483000
_diffrn_orient_matrix_UB_23 0.1133883000
_diffrn_orient_matrix_UB_31 0.1122635000
_diffrn_orient_matrix_UB_32 0.0125640000
_diffrn_orient_matrix_UB_33 -0.0622182000
_diffrn_radiation_monochromator mirror
_diffrn_radiation_probe x-ray
_diffrn_radiation_type 'Cu K\a'
_diffrn_radiation_wavelength 1.54184
_diffrn_reflns_av_R_equivalents 0.0497
_diffrn_reflns_av_unetI/netI 0.0461
_diffrn_reflns_Laue_measured_fraction_full 0.996
_diffrn_reflns_Laue_measured_fraction_max 0.966
_diffrn_reflns_limit_h_max 12
_diffrn_reflns_limit_h_min -8
_diffrn_reflns_limit_k_max 15
_diffrn_reflns_limit_k_min -14
_diffrn_reflns_limit_l_max 9
_diffrn_reflns_limit_l_min -12
_diffrn_reflns_number 4547
_diffrn_reflns_point_group_measured_fraction_full 0.996
_diffrn_reflns_point_group_measured_fraction_max 0.966
_diffrn_reflns_theta_full 67.684
_diffrn_reflns_theta_max 73.571
_diffrn_reflns_theta_min 4.491
_diffrn_source 'micro-focus sealed X-ray tube'
_diffrn_source_type 'SuperNova (Cu) X-ray Source'
_exptl_absorpt_coefficient_mu 4.455
_exptl_absorpt_correction_T_max 1.00000
_exptl_absorpt_correction_T_min 0.17358
_exptl_absorpt_correction_type multi-scan
_exptl_absorpt_process_details
;
CrysAlisPro 1.171.38.43f (Rigaku Oxford Diffraction, 2015)
Empirical absorption correction using spherical harmonics,
 implemented in SCALE3 ABSPACK scaling algorithm.
;
_exptl_crystal_colour 'light colourless'
_exptl_crystal_density_diffrn 1.690
_exptl_crystal_description block
_exptl_crystal_F_000 656
_exptl_crystal_size_max 0.14
_exptl_crystal_size_mid 0.12
_exptl_crystal_size_min 0.11
_refine_diff_density_max 1.339
_refine_diff_density_min -1.956
_refine_diff_density_rms 0.304
_refine_ls_extinction_method none
_refine_ls_goodness_of_fit_ref 1.038
_refine_ls_hydrogen_treatment constr
_refine_ls_matrix_type full
_refine_ls_number_parameters 172
_refine_ls_number_reflns 2498
_refine_ls_number_restraints 0
_refine_ls_restrained_S_all 1.038
_refine_ls_R_factor_all 0.0706
_refine_ls_R_factor_gt 0.0681
_refine_ls_shift/su_max 0.000
_refine_ls_shift/su_mean 0.000
_refine_ls_structure_factor_coef Fsqd
_refine_ls_weighting_details 'w=1/[\s^2^(Fo^2^)+(0.1738P)^2^+1.2875P] where P=(Fo^2^+2Fc^2^)/3'
_refine_ls_weighting_scheme calc
_refine_ls_wR_factor_gt 0.2046
_refine_ls_wR_factor_ref 0.2098
_reflns_Friedel_coverage 0.000
_reflns_number_gt 2399
_reflns_number_total 2498
_reflns_threshold_expression 'I > 2\s(I)'
_cod_data_source_file d3cc05212e2.cif
_cod_data_source_block 37-1
_cod_depositor_comments 'Adding full bibliography for 7132526--7132530.cif.'
_cod_database_code 7132527
_shelx_shelxl_version_number 2018/3
_shelx_space_group_comment
;
The symmetry employed for this shelxl refinement is uniquely defined
by the following loop, which should always be used as a source of
symmetry information in preference to the above space-group names.
They are only intended as comments.
;
_olex2_refinement_description
;
1. Fixed Uiso
 At 1.2 times of:
  All C(H) groups, All C(H,H) groups
2.a Ternary CH refined with riding coordinates:
 C9(H9), C10(H10)
2.b Secondary CH2 refined with riding coordinates:
 C7(H7A,H7B), C8(H8A,H8B), C11(H11A,H11B)
2.c Aromatic/amide H refined with riding coordinates:
 C2(H2), C3(H3), C4(H4), C5(H5), C13(H13)
;
_olex2_date_sample_data_collection 2023-04-04
_olex2_submission_special_instructions 'No special instructions were received'
_oxdiff_exptl_absorpt_empirical_details
;
Empirical correction (ABSPACK) includes:
- Absorption correction using spherical harmonics
- Frame scaling
;
_oxdiff_exptl_absorpt_empirical_full_max 15.524
_oxdiff_exptl_absorpt_empirical_full_min 0.487

loop_
_space_group_symop_operation_xyz
'x, y, z'
'-x, y+1/2, -z+1/2'
'-x, -y, -z'
'x, -y-1/2, z-1/2'

loop_
_atom_site_label
_atom_site_type_symbol
_atom_site_fract_x
_atom_site_fract_y
_atom_site_fract_z
_atom_site_U_iso_or_equiv
_atom_site_adp_type
_atom_site_occupancy
_atom_site_site_symmetry_order
_atom_site_calc_flag
_atom_site_refinement_flags_posn
_atom_site_refinement_flags_adp
_atom_site_refinement_flags_occupancy
_atom_site_disorder_assembly
_atom_site_disorder_group
Br1 Br 0.41256(4) 0.73417(4) 0.33498(4) 0.0222(3) Uani 1 1 d . . . . .
O1 O 0.6671(3) 0.5831(2) 0.1796(3) 0.0170(6) Uani 1 1 d . . . . .
O2 O 0.2847(3) 0.3395(3) 0.2651(4) 0.0292(8) Uani 1 1 d . . . . .
O3 O 0.1676(3) 0.4383(3) 0.0872(4) 0.0328(8) Uani 1 1 d . . . . .
N1 N 0.6079(3) 0.5302(3) 0.3734(3) 0.0131(7) Uani 1 1 d . . . . .
N2 N 0.2750(3) 0.4171(3) 0.1904(4) 0.0205(8) Uani 1 1 d . . . . .
C1 C 0.8557(4) 0.4636(3) 0.3082(4) 0.0173(8) Uani 1 1 d . . . . .
C2 C 0.9390(4) 0.4000(4) 0.2625(5) 0.0238(10) Uani 1 1 d . . . . .
H2 H 0.962318 0.421353 0.184195 0.029 Uiso 1 1 calc R U . . .
C3 C 0.9884(4) 0.3058(4) 0.3300(5) 0.0277(10) Uani 1 1 d . . . . .
H3 H 1.045788 0.263949 0.298280 0.033 Uiso 1 1 calc R U . . .
C4 C 0.9542(5) 0.2734(4) 0.4418(6) 0.0272(11) Uani 1 1 d . . . . .
H4 H 0.988793 0.209468 0.487886 0.033 Uiso 1 1 calc R U . . .
C5 C 0.8691(4) 0.3339(4) 0.4883(4) 0.0206(8) Uani 1 1 d . . . . .
H5 H 0.843159 0.309868 0.563752 0.025 Uiso 1 1 calc R U . . .
C6 C 0.8220(4) 0.4295(3) 0.4243(4) 0.0146(8) Uani 1 1 d . . . . .
C7 C 0.7375(4) 0.4968(3) 0.4827(4) 0.0157(8) Uani 1 1 d . . . . .
H7A H 0.718146 0.457700 0.557578 0.019 Uiso 1 1 calc R U . . .
H7B H 0.790808 0.559228 0.527458 0.019 Uiso 1 1 calc R U . . .
C8 C 0.8128(4) 0.5668(4) 0.2381(4) 0.0205(9) Uani 1 1 d . . . . .
H8A H 0.854726 0.622246 0.308517 0.025 Uiso 1 1 calc R U . . .
H8B H 0.848400 0.573911 0.160458 0.025 Uiso 1 1 calc R U . . .
C9 C 0.6148(4) 0.6161(3) 0.2821(4) 0.0149(8) Uani 1 1 d . . . . .
H9 H 0.674071 0.672171 0.341649 0.018 Uiso 1 1 calc R U . . .
C10 C 0.4748(4) 0.6604(3) 0.1995(4) 0.0168(8) Uani 1 1 d . . . . .
H10 H 0.482845 0.711639 0.128448 0.020 Uiso 1 1 calc R U . . .
C11 C 0.3719(4) 0.5772(4) 0.1207(4) 0.0191(9) Uani 1 1 d . . . . .
H11A H 0.278699 0.605931 0.089952 0.023 Uiso 1 1 calc R U . . .
H11B H 0.388873 0.554384 0.035014 0.023 Uiso 1 1 calc R U . . .
C12 C 0.3854(4) 0.4870(3) 0.2181(4) 0.0172(8) Uani 1 1 d . . . . .
C13 C 0.4994(4) 0.4673(3) 0.3344(4) 0.0134(7) Uani 1 1 d . . . . .
H13 H 0.501891 0.406939 0.389622 0.016 Uiso 1 1 calc R U . . .

loop_
_atom_site_aniso_label
_atom_site_aniso_U_11
_atom_site_aniso_U_22
_atom_site_aniso_U_33
_atom_site_aniso_U_23
_atom_site_aniso_U_13
_atom_site_aniso_U_12
Br1 0.0272(4) 0.0158(4) 0.0213(4) 0.00123(14) 0.0062(3) 0.00809(15)
O1 0.0148(13) 0.0209(15) 0.0140(12) -0.0006(11) 0.0037(10) -0.0034(12)
O2 0.0267(17) 0.0162(16) 0.0477(19) -0.0081(15) 0.0172(15) -0.0076(13)
O3 0.0161(15) 0.048(2) 0.0277(16) -0.0048(16) 0.0003(12) -0.0124(15)
N1 0.0095(14) 0.0151(17) 0.0122(14) 0.0018(12) 0.0009(12) 0.0006(12)
N2 0.0160(16) 0.0214(18) 0.0260(17) -0.0090(15) 0.0099(14) -0.0072(14)
C1 0.0072(17) 0.024(2) 0.0185(17) -0.0072(16) 0.0016(14) -0.0052(15)
C2 0.0119(18) 0.034(3) 0.026(2) -0.0113(19) 0.0066(15) -0.0045(17)
C3 0.0113(18) 0.032(3) 0.035(2) -0.013(2) 0.0030(17) 0.0027(18)
C4 0.014(2) 0.024(3) 0.034(3) -0.0046(18) -0.0030(19) 0.0056(17)
C5 0.0114(17) 0.021(2) 0.0240(19) 0.0000(18) 0.0001(15) 0.0028(16)
C6 0.0084(16) 0.0166(19) 0.0150(16) -0.0040(15) -0.0004(13) -0.0015(15)
C7 0.0117(17) 0.022(2) 0.0102(15) 0.0022(14) -0.0004(13) 0.0026(15)
C8 0.0138(18) 0.027(2) 0.0216(18) -0.0013(17) 0.0075(15) -0.0073(17)
C9 0.0133(18) 0.0139(18) 0.0140(16) 0.0018(15) 0.0011(14) -0.0014(14)
C10 0.0171(18) 0.0164(19) 0.0138(16) 0.0007(15) 0.0019(14) -0.0004(16)
C11 0.0149(19) 0.020(2) 0.0173(18) 0.0010(16) -0.0002(15) -0.0023(16)
C12 0.0139(18) 0.018(2) 0.0195(18) -0.0067(16) 0.0058(15) -0.0060(16)
C13 0.0153(18) 0.0092(17) 0.0186(17) -0.0006(14) 0.0096(15) 0.0014(14)

loop_
_atom_type_symbol
_atom_type_description
_atom_type_scat_dispersion_real
_atom_type_scat_dispersion_imag
_atom_type_scat_source
C C 0.0181 0.0091 'International Tables Vol C Tables 4.2.6.8 and 6.1.1.4'
H H 0.0000 0.0000 'International Tables Vol C Tables 4.2.6.8 and 6.1.1.4'
Br Br -0.6763 1.2805 'International Tables Vol C Tables 4.2.6.8 and 6.1.1.4'
N N 0.0311 0.0180 'International Tables Vol C Tables 4.2.6.8 and 6.1.1.4'
O O 0.0492 0.0322 'International Tables Vol C Tables 4.2.6.8 and 6.1.1.4'

loop_
_geom_angle_atom_site_label_1
_geom_angle_atom_site_label_2
_geom_angle_atom_site_label_3
_geom_angle
_geom_angle_site_symmetry_1
_geom_angle_site_symmetry_3
_geom_angle_publ_flag
C9 O1 C8 112.9(3) . . ?
C9 N1 C7 116.5(3) . . ?
C13 N1 C7 120.4(3) . . ?
C13 N1 C9 120.4(3) . . ?
O2 N2 O3 122.0(4) . . ?
O2 N2 C12 120.9(4) . . ?
O3 N2 C12 117.0(4) . . ?
C2 C1 C6 118.2(4) . . ?
C2 C1 C8 118.8(4) . . ?
C6 C1 C8 123.0(4) . . ?
C1 C2 H2 119.5 . . ?
C3 C2 C1 121.0(4) . . ?
C3 C2 H2 119.5 . . ?
C2 C3 H3 119.9 . . ?
C4 C3 C2 120.2(4) . . ?
C4 C3 H3 119.9 . . ?
C3 C4 H4 119.8 . . ?
C3 C4 C5 120.4(5) . . ?
C5 C4 H4 119.8 . . ?
C4 C5 H5 120.0 . . ?
C6 C5 C4 120.0(4) . . ?
C6 C5 H5 120.0 . . ?
C1 C6 C7 120.6(4) . . ?
C5 C6 C1 120.2(4) . . ?
C5 C6 C7 119.1(3) . . ?
N1 C7 C6 113.3(3) . . ?
N1 C7 H7A 108.9 . . ?
N1 C7 H7B 108.9 . . ?
C6 C7 H7A 108.9 . . ?
C6 C7 H7B 108.9 . . ?
H7A C7 H7B 107.7 . . ?
O1 C8 C1 114.5(3) . . ?
O1 C8 H8A 108.6 . . ?
O1 C8 H8B 108.6 . . ?
C1 C8 H8A 108.6 . . ?
C1 C8 H8B 108.6 . . ?
H8A C8 H8B 107.6 . . ?
O1 C9 N1 111.2(3) . . ?
O1 C9 H9 109.3 . . ?
O1 C9 C10 106.0(3) . . ?
N1 C9 H9 109.3 . . ?
N1 C9 C10 111.6(3) . . ?
C10 C9 H9 109.3 . . ?
Br1 C10 H10 108.6 . . ?
C9 C10 Br1 107.8(2) . . ?
C9 C10 H10 108.6 . . ?
C9 C10 C11 112.9(3) . . ?
C11 C10 Br1 110.2(3) . . ?
C11 C10 H10 108.6 . . ?
C10 C11 H11A 109.9 . . ?
C10 C11 H11B 109.9 . . ?
H11A C11 H11B 108.3 . . ?
C12 C11 C10 108.8(3) . . ?
C12 C11 H11A 109.9 . . ?
C12 C11 H11B 109.9 . . ?
N2 C12 C11 119.2(4) . . ?
C13 C12 N2 117.2(4) . . ?
C13 C12 C11 123.6(4) . . ?
N1 C13 C12 122.2(4) . . ?
N1 C13 H13 118.9 . . ?
C12 C13 H13 118.9 . . ?

loop_
_geom_bond_atom_site_label_1
_geom_bond_atom_site_label_2
_geom_bond_distance
_geom_bond_site_symmetry_2
_geom_bond_publ_flag
Br1 C10 1.965(4) . ?
O1 C8 1.449(5) . ?
O1 C9 1.405(5) . ?
O2 N2 1.233(5) . ?
O3 N2 1.259(5) . ?
N1 C7 1.475(5) . ?
N1 C9 1.457(5) . ?
N1 C13 1.340(5) . ?
N2 C12 1.418(5) . ?
C1 C2 1.399(6) . ?
C1 C6 1.414(5) . ?
C1 C8 1.494(6) . ?
C2 H2 0.9500 . ?
C2 C3 1.395(7) . ?
C3 H3 0.9500 . ?
C3 C4 1.369(8) . ?
C4 H4 0.9500 . ?
C4 C5 1.395(7) . ?
C5 H5 0.9500 . ?
C5 C6 1.393(6) . ?
C6 C7 1.510(5) . ?
C7 H7A 0.9900 . ?
C7 H7B 0.9900 . ?
C8 H8A 0.9900 . ?
C8 H8B 0.9900 . ?
C9 H9 1.0000 . ?
C9 C10 1.520(5) . ?
C10 H10 1.0000 . ?
C10 C11 1.526(6) . ?
C11 H11A 0.9900 . ?
C11 H11B 0.9900 . ?
C11 C12 1.493(6) . ?
C12 C13 1.365(5) . ?
C13 H13 0.9500 . ?

loop_
_geom_torsion_atom_site_label_1
_geom_torsion_atom_site_label_2
_geom_torsion_atom_site_label_3
_geom_torsion_atom_site_label_4
_geom_torsion
_geom_torsion_site_symmetry_1
_geom_torsion_site_symmetry_2
_geom_torsion_site_symmetry_3
_geom_torsion_site_symmetry_4
_geom_torsion_publ_flag
Br1 C10 C11 C12 -75.7(4) . . . . ?
O1 C9 C10 Br1 -168.2(2) . . . . ?
O1 C9 C10 C11 69.9(4) . . . . ?
O2 N2 C12 C11 177.0(4) . . . . ?
O2 N2 C12 C13 -3.1(6) . . . . ?
O3 N2 C12 C11 -3.4(5) . . . . ?
O3 N2 C12 C13 176.5(4) . . . . ?
N1 C9 C10 Br1 70.6(3) . . . . ?
N1 C9 C10 C11 -51.3(4) . . . . ?
N2 C12 C13 N1 -177.7(3) . . . . ?
C1 C2 C3 C4 0.8(6) . . . . ?
C1 C6 C7 N1 53.9(5) . . . . ?
C2 C1 C6 C5 -1.2(5) . . . . ?
C2 C1 C6 C7 177.3(3) . . . . ?
C2 C1 C8 O1 124.7(4) . . . . ?
C2 C3 C4 C5 0.5(7) . . . . ?
C3 C4 C5 C6 -2.2(7) . . . . ?
C4 C5 C6 C1 2.6(6) . . . . ?
C4 C5 C6 C7 -176.0(4) . . . . ?
C5 C6 C7 N1 -127.5(4) . . . . ?
C6 C1 C2 C3 -0.5(6) . . . . ?
C6 C1 C8 O1 -58.8(5) . . . . ?
C7 N1 C9 O1 75.6(4) . . . . ?
C7 N1 C9 C10 -166.2(3) . . . . ?
C7 N1 C13 C12 -168.6(3) . . . . ?
C8 O1 C9 N1 -75.3(4) . . . . ?
C8 O1 C9 C10 163.2(3) . . . . ?
C8 C1 C2 C3 176.2(4) . . . . ?
C8 C1 C6 C5 -177.8(4) . . . . ?
C8 C1 C6 C7 0.8(5) . . . . ?
C9 O1 C8 C1 82.5(4) . . . . ?
C9 N1 C7 C6 -78.6(4) . . . . ?
C9 N1 C13 C12 -7.7(5) . . . . ?
C9 C10 C11 C12 44.9(4) . . . . ?
C10 C11 C12 N2 158.5(3) . . . . ?
C10 C11 C12 C13 -21.4(5) . . . . ?
C11 C12 C13 N1 2.3(6) . . . . ?
C13 N1 C7 C6 83.1(4) . . . . ?
C13 N1 C9 O1 -86.1(4) . . . . ?
C13 N1 C9 C10 32.1(5) . . . . ?
